data_2009875
loop_
_publ_author_name
'Katrusiak, A.'
'Szafra\'nski, M.'

_publ_section_title
;
 Guanidinium nitrate
;
_journal_issue 7
_journal_name_full 'Acta Crystallographica Section C'
_journal_page_first 1161
_journal_page_last 1163
_journal_paper_doi 10.1107/S0108270193012272
_journal_volume 50
_journal_year 1994
_chemical_formula_sum 'C H6 N4 O3'
_chemical_formula_weight 122.08
_space_group_crystal_system monoclinic
_space_group_IT_number 8
_space_group_name_Hall 'C -2y'
_space_group_name_H-M_alt 'C 1 m 1'
_atom_type_scat_source 'SHELX76 (Sheldrick, 1976)'
_cell_angle_alpha 90.
_cell_angle_beta 120.85(2)
_cell_angle_gamma 90.
_cell_formula_units_Z 2
_cell_length_a 12.686(3)
_cell_length_b 7.274(2)
_cell_length_c 3.6290(10)
_cell_measurement_reflns_used 25
_cell_measurement_temperature 291
_cell_measurement_theta_max 20
_cell_measurement_theta_min 5
_cell_volume 287.50(14)
_diffrn_measurement_device 'Kuma-4-circle \k-craddle'
_diffrn_measurement_method 2\q-\q
_diffrn_radiation_type CuK\a
_diffrn_radiation_wavelength 1.54178
_diffrn_reflns_av_R_equivalents 0.018
_diffrn_reflns_limit_h_max 15
_diffrn_reflns_limit_h_min -6
_diffrn_reflns_limit_k_max 9
_diffrn_reflns_limit_k_min 0
_diffrn_reflns_limit_l_max 4
_diffrn_reflns_limit_l_min 0
_diffrn_reflns_number 320
_diffrn_reflns_theta_max 65
_diffrn_standards_decay_% +-0.5
_diffrn_standards_interval_count 50
_diffrn_standards_number 2
_exptl_absorpt_coefficient_mu 1.135
_exptl_absorpt_correction_type none
_exptl_crystal_colour colourless
_exptl_crystal_density_diffrn 1.369
_exptl_crystal_description prisms
_exptl_crystal_size_max 0.7
_exptl_crystal_size_mid 0.2
_exptl_crystal_size_min 0.2
_refine_diff_density_max -0.16
_refine_diff_density_min 0.18
_refine_ls_extinction_method none
_refine_ls_goodness_of_fit_obs 1.32
_refine_ls_hydrogen_treatment refall
_refine_ls_number_parameters 53
_refine_ls_number_reflns 281
_refine_ls_R_factor_obs 0.0319
_refine_ls_shift/esd_max 0.2
_refine_ls_structure_factor_coef F
_refine_ls_weighting_details 'w = 1/\s^2^(F~o~)'
_refine_ls_weighting_scheme calc
_refine_ls_wR_factor_obs 0.0366
_reflns_number_observed 281
_reflns_number_total 309
_reflns_observed_criterion I>=1.96\s(I)
_cod_data_source_file hu1064.cif
_cod_data_source_block hu1064_structure_1_of_1
_cod_depositor_comments
;
 Changing the space group from 'P -2y' to 'C -2y' after consulting the
 original publication. All related space group information was changed
 accordingly.

 Antanas Vaitkus,
 2017-07-06

The following automatic conversions were performed:

'_refine_ls_weighting_scheme' value '1/\s^2^(F~o~)' was changed to
'calc'. New tag '_refine_ls_weighting_details' was created. The value
of the new tag was set to 'w = 1/\s^2^(F~o~)'.

Automatic conversion script
Id: cif_fix_values 3143 2015-03-26 13:38:13Z robertas 
;
_cod_original_cell_volume 287.5(2)
_cod_original_sg_symbol_H-M 'C m'
_cod_original_formula_sum 'C1 H6 N4 O3'
_cod_database_code 2009875

loop_
_space_group_symop_id
_space_group_symop_operation_xyz
1 x,y,z
2 x,-y,z
3 x+1/2,y+1/2,z
4 x+1/2,-y+1/2,z

loop_
_atom_site_label
_atom_site_fract_x
_atom_site_fract_y
_atom_site_fract_z
_atom_site_U_iso_or_equiv
N .5464(4) .0 .0915(12) .0578
O(1) .6512(4) .0 .1271(12) .0830
O(2) .5007(3) .1508(2) .0957(10) .0833
C .2 .0 .0 .0562
N(1) .0971(6) .0 -.0235(18) .0850
N(2) .2586(4) .1533(5) .0332(17) .0806
H(1) .079(3) .093(5) -.005(8) .032(9)
H(2) .299(5) .148(4) -.005(9) .011(8)
H(3) .221(5) .236(8) .060(15) .084(15)

loop_
_geom_angle_atom_site_label_1
_geom_angle_atom_site_label_2
_geom_angle_atom_site_label_3
_geom_angle_site_symmetry_3
_geom_angle
_geom_angle_publ_flag
N(1) C N(2) . 121.6(2) yes
N(2) C N(2) 2 116.6(4) yes
C N(1) H(1) . 111(3) yes
C N(2) H(2) . 116(3) yes
C N(2) H(3) . 107(5) yes
O(1) N O(2) . 117.97(11) yes
O(2) N O(2) 2 123.7(3) yes

loop_
_geom_bond_atom_site_label_1
_geom_bond_atom_site_label_2
_geom_bond_distance
_geom_bond_publ_flag
C N(1) 1.264(9) yes
C N(2) 1.311(4) yes
N(1) H(1) .73(4) yes
N(2) H(2) .61(6) yes
N(2) H(3) .80(6) yes
N O(1) 1.269(8) yes
N O(2) 1.244(4) yes
